data_7024688
loop_
_publ_author_name
'Clegg, Jack K.'
'Hayter, Michael J.'
'Jolliffe, Katrina A.'
'Lindoy, Leonard F.'
'McMurtrie, John C.'
'Meehan, George V.'
'Neville, Suzanne M.'
'Parsons, Simon'
'Tasker, Peter A.'
'Turner, Peter'
'White, Fraser J.'

_publ_section_title
;
 New discrete and polymeric supramolecular architectures derived from
 dinuclear Co(II), Ni(II) and Cu(II) complexes of aryl-linked
 bis-beta-diketonato ligands and nitrogen bases: synthetic, structural and
 high pressure studies.
;
_journal_issue 11
_journal_name_full 'Dalton transactions (Cambridge, England : 2003)'
_journal_page_first 2804
_journal_page_last 2815
_journal_paper_doi 10.1039/b920199h
_journal_volume 39
_journal_year 2010
_chemical_formula_moiety ' C52 H80 Co2 N4 O8 '
_chemical_formula_sum 'C52 H80 Co2 N4 O8'
_chemical_formula_weight 1007.06
_chemical_name_systematic
;
?
;
_space_group_IT_number 15
_symmetry_cell_setting monoclinic
_symmetry_space_group_name_Hall '-C 2yc'
_symmetry_space_group_name_H-M 'C 1 2/c 1'
_atom_sites_solution_hydrogens geom
_atom_sites_solution_primary direct
_atom_sites_solution_secondary difmap
_audit_creation_method SHELXL-97
_cell_angle_alpha 90.00
_cell_angle_beta 114.835(3)
_cell_angle_gamma 90.00
_cell_formula_units_Z 4
_cell_length_a 29.6686(16)
_cell_length_b 10.3395(7)
_cell_length_c 19.7231(10)
_cell_measurement_reflns_used 2893
_cell_measurement_temperature 150(2)
_cell_measurement_theta_max 25.283
_cell_measurement_theta_min 2.504
_cell_volume 5490.7(6)
_computing_cell_refinement 'SAINT (Bruker-Nonius, 2003)'
_computing_data_collection 'APEX (Bruker-Nonius, 2003)'
_computing_data_reduction 'SAINT (Bruker-Nonius, 2003), XPREP (Bruker-Nonius, 2003)'
_computing_molecular_graphics 'ORTEP-3 (Farrugia, 1997), WINGX-32 (Farrugia, 1999)'
_computing_publication_material 'enCIFer 1.1 (CCDC, 2005)'
_computing_structure_refinement 'SHELXL-97 (Sheldrick, 1997)'
_computing_structure_solution 'SIR97 (Altomare, et. al. 1999)'
_diffrn_ambient_temperature 150(2)
_diffrn_measured_fraction_theta_full 0.998
_diffrn_measured_fraction_theta_max 0.998
_diffrn_measurement_device_type APEXII-FR591
_diffrn_measurement_method \w+\f
_diffrn_radiation_monochromator graphite
_diffrn_radiation_source 'rotating anode'
_diffrn_radiation_type MoK\a
_diffrn_radiation_wavelength 0.71073
_diffrn_reflns_av_R_equivalents 0.0941
_diffrn_reflns_av_sigmaI/netI 0.0880
_diffrn_reflns_limit_h_max 39
_diffrn_reflns_limit_h_min -39
_diffrn_reflns_limit_k_max 13
_diffrn_reflns_limit_k_min -13
_diffrn_reflns_limit_l_max 26
_diffrn_reflns_limit_l_min -25
_diffrn_reflns_number 32042
_diffrn_reflns_theta_full 28.27
_diffrn_reflns_theta_max 28.27
_diffrn_reflns_theta_min 2.54
_diffrn_standards_decay_% 0
_diffrn_standards_interval_count 0
_diffrn_standards_interval_time 0
_diffrn_standards_number 0
_exptl_absorpt_coefficient_mu 0.656
_exptl_absorpt_correction_T_max 0.937
_exptl_absorpt_correction_T_min 0.878
_exptl_absorpt_correction_type multi-scan
_exptl_absorpt_process_details 'SADABS (Sheldrick, 2003)'
_exptl_crystal_colour orange
_exptl_crystal_density_diffrn 1.218
_exptl_crystal_density_method 'not measured'
_exptl_crystal_description block
_exptl_crystal_F_000 2152
_exptl_crystal_size_max 0.290
_exptl_crystal_size_mid 0.280
_exptl_crystal_size_min 0.100
_refine_diff_density_max 0.522
_refine_diff_density_min -0.519
_refine_diff_density_rms 0.076
_refine_ls_extinction_method none
_refine_ls_goodness_of_fit_ref 1.002
_refine_ls_hydrogen_treatment constr
_refine_ls_matrix_type full
_refine_ls_number_parameters 303
_refine_ls_number_reflns 6799
_refine_ls_number_restraints 0
_refine_ls_restrained_S_all 1.002
_refine_ls_R_factor_all 0.1190
_refine_ls_R_factor_gt 0.0532
_refine_ls_shift/su_max 0.001
_refine_ls_shift/su_mean 0.000
_refine_ls_structure_factor_coef Fsqd
_refine_ls_weighting_details 'calc w=1/[\s^2^(Fo^2^)+(0.0539P)^2^+5.4719P] where P=(Fo^2^+2Fc^2^)/3'
_refine_ls_weighting_scheme calc
_refine_ls_wR_factor_gt 0.1101
_refine_ls_wR_factor_ref 0.1343
_reflns_number_gt 3962
_reflns_number_total 6799
_reflns_threshold_expression >2sigma(I)
_cod_data_source_file b920199h.txt
_cod_data_source_block lj170sad
_cod_original_sg_symbol_H-M C2/c
_cod_original_formula_sum ' C52 H80 Co2 N4 O8 '
_cod_database_code 7024688

loop_
_symmetry_equiv_pos_as_xyz
'x, y, z'
'-x, y, -z+1/2'
'x+1/2, y+1/2, z'
'-x+1/2, y+1/2, -z+1/2'
'-x, -y, -z'
'x, -y, z-1/2'
'-x+1/2, -y+1/2, -z'
'x+1/2, -y+1/2, z-1/2'

loop_
_atom_site_label
_atom_site_type_symbol
_atom_site_fract_x
_atom_site_fract_y
_atom_site_fract_z
_atom_site_U_iso_or_equiv
_atom_site_adp_type
_atom_site_occupancy
_atom_site_symmetry_multiplicity
_atom_site_calc_flag
_atom_site_refinement_flags
_atom_site_disorder_assembly
_atom_site_disorder_group
C1 C 0.53715(14) 0.1864(5) -0.1160(2) 0.0682(13) Uani 1 1 d . . .
H1A H 0.5251 0.1144 -0.0958 0.102 Uiso 1 1 calc R . .
H1B H 0.5114 0.2119 -0.1647 0.102 Uiso 1 1 calc R . .
H1C H 0.5452 0.2599 -0.0815 0.102 Uiso 1 1 calc R . .
C2 C 0.57149(13) 0.0277(4) -0.17751(19) 0.0524(10) Uani 1 1 d . . .
H2A H 0.6014 0.0009 -0.1833 0.079 Uiso 1 1 calc R . .
H2B H 0.5455 0.0513 -0.2264 0.079 Uiso 1 1 calc R . .
H2C H 0.5598 -0.0439 -0.1564 0.079 Uiso 1 1 calc R . .
C3 C 0.60183(14) 0.2584(4) -0.15715(19) 0.0543(10) Uani 1 1 d . . .
H3A H 0.6104 0.3312 -0.1222 0.081 Uiso 1 1 calc R . .
H3B H 0.5754 0.2847 -0.2051 0.081 Uiso 1 1 calc R . .
H3C H 0.6312 0.2319 -0.1645 0.081 Uiso 1 1 calc R . .
C4 C 0.58362(12) 0.1442(4) -0.12512(17) 0.0411(8) Uani 1 1 d . . .
C5 C 0.62425(11) 0.1038(3) -0.04891(16) 0.0317(7) Uani 1 1 d . . .
C6 C 0.67178(11) 0.0737(3) -0.04355(16) 0.0309(7) Uani 1 1 d . . .
H6 H 0.6776 0.0883 -0.0867 0.037 Uiso 1 1 calc R . .
C7 C 0.71104(11) 0.0246(3) 0.01906(16) 0.0266(6) Uani 1 1 d . . .
C8 C 0.75913(11) -0.0049(3) 0.01499(15) 0.0259(6) Uani 1 1 d . . .
C9 C 0.77667(10) 0.0711(3) -0.02732(15) 0.0240(6) Uani 1 1 d . . .
H9 H 0.7572 0.1422 -0.0547 0.029 Uiso 1 1 calc R . .
C10 C 0.82166(10) 0.0459(3) -0.03056(15) 0.0246(6) Uani 1 1 d . . .
C11 C 0.85018(12) -0.0572(3) 0.01041(17) 0.0345(7) Uani 1 1 d . . .
H11 H 0.8813 -0.0755 0.0093 0.041 Uiso 1 1 calc R . .
C12 C 0.83326(13) -0.1337(3) 0.0531(2) 0.0427(9) Uani 1 1 d . . .
H12 H 0.8528 -0.2046 0.0806 0.051 Uiso 1 1 calc R . .
C13 C 0.78842(12) -0.1075(3) 0.05565(18) 0.0370(8) Uani 1 1 d . . .
H13 H 0.7775 -0.1597 0.0854 0.044 Uiso 1 1 calc R . .
C14 C 0.83821(11) 0.1363(3) -0.07620(15) 0.0253(6) Uani 1 1 d . . .
C15 C 0.88080(11) 0.1085(3) -0.08745(16) 0.0307(7) Uani 1 1 d . . .
H15 H 0.8974 0.0290 -0.0684 0.037 Uiso 1 1 calc R . .
C16 C 0.90068(11) 0.1902(3) -0.12514(16) 0.0302(7) Uani 1 1 d . A .
C17 C 0.94415(14) 0.1436(4) -0.1428(2) 0.0473(9) Uani 1 1 d . . .
C18 C 0.9225(3) 0.1520(9) -0.2330(4) 0.0576(9) Uiso 0.50 1 d P A 1
H18A H 0.9135 0.2417 -0.2490 0.086 Uiso 0.50 1 calc PR A 1
H18B H 0.8930 0.0970 -0.2555 0.086 Uiso 0.50 1 calc PR A 1
H18C H 0.9479 0.1224 -0.2490 0.086 Uiso 0.50 1 calc PR A 1
C19 C 0.9858(3) 0.2279(9) -0.1117(5) 0.0576(9) Uiso 0.50 1 d P A 1
H19A H 1.0145 0.1877 -0.1156 0.086 Uiso 0.50 1 calc PR A 1
H19B H 0.9935 0.2439 -0.0590 0.086 Uiso 0.50 1 calc PR A 1
H19C H 0.9781 0.3100 -0.1390 0.086 Uiso 0.50 1 calc PR A 1
C20 C 0.9629(3) 0.0092(9) -0.1168(5) 0.0576(9) Uiso 0.50 1 d P A 1
H20A H 0.9910 -0.0099 -0.1289 0.086 Uiso 0.50 1 calc PR A 1
H20B H 0.9362 -0.0533 -0.1419 0.086 Uiso 0.50 1 calc PR A 1
H20C H 0.9736 0.0033 -0.0626 0.086 Uiso 0.50 1 calc PR A 1
C18A C 0.9931(3) 0.2097(9) -0.0758(5) 0.0576(9) Uiso 0.50 1 d P A 2
H18D H 1.0229 0.1880 -0.0830 0.086 Uiso 0.50 1 calc PR A 2
H18E H 0.9965 0.1767 -0.0273 0.086 Uiso 0.50 1 calc PR A 2
H18F H 0.9890 0.3039 -0.0771 0.086 Uiso 0.50 1 calc PR A 2
C19A C 0.9414(3) 0.1979(9) -0.2120(5) 0.0576(9) Uiso 0.50 1 d P A 2
H19D H 0.9383 0.2922 -0.2109 0.086 Uiso 0.50 1 calc PR A 2
H19E H 0.9123 0.1626 -0.2540 0.086 Uiso 0.50 1 calc PR A 2
H19F H 0.9715 0.1758 -0.2182 0.086 Uiso 0.50 1 calc PR A 2
C20A C 0.9481(3) -0.0064(9) -0.1439(5) 0.0576(9) Uiso 0.50 1 d P A 2
H20D H 0.9713 -0.0309 -0.1653 0.086 Uiso 0.50 1 calc PR A 2
H20E H 0.9153 -0.0432 -0.1742 0.086 Uiso 0.50 1 calc PR A 2
H20F H 0.9602 -0.0397 -0.0927 0.086 Uiso 0.50 1 calc PR A 2
C21 C 0.57514(14) -0.0813(4) 0.1082(3) 0.0600(11) Uani 1 1 d . . .
H21A H 0.5589 -0.0630 0.0546 0.090 Uiso 1 1 calc R . .
H21B H 0.5678 -0.0115 0.1357 0.090 Uiso 1 1 calc R . .
H21C H 0.5627 -0.1634 0.1185 0.090 Uiso 1 1 calc R . .
C22 C 0.63857(15) -0.1968(3) 0.0905(2) 0.0513(10) Uani 1 1 d . . .
H22A H 0.6252 -0.2774 0.1007 0.077 Uiso 1 1 calc R . .
H22B H 0.6745 -0.2057 0.1064 0.077 Uiso 1 1 calc R . .
H22C H 0.6225 -0.1782 0.0369 0.077 Uiso 1 1 calc R . .
C23 C 0.65352(15) -0.1145(3) 0.2136(2) 0.0505(10) Uani 1 1 d . . .
H23A H 0.6495 -0.2067 0.2234 0.061 Uiso 1 1 calc R . .
H23B H 0.6374 -0.0617 0.2390 0.061 Uiso 1 1 calc R . .
C24 C 0.70752(14) -0.0823(3) 0.24486(19) 0.0480(9) Uani 1 1 d . . .
H24A H 0.7229 -0.1003 0.2992 0.058 Uiso 1 1 calc R . .
H24B H 0.7240 -0.1375 0.2210 0.058 Uiso 1 1 calc R . .
C25 C 0.70683(14) 0.1405(4) 0.28518(18) 0.0465(9) Uani 1 1 d . . .
H25A H 0.6734 0.1262 0.2823 0.070 Uiso 1 1 calc R . .
H25B H 0.7101 0.2309 0.2729 0.070 Uiso 1 1 calc R . .
H25C H 0.7315 0.1217 0.3359 0.070 Uiso 1 1 calc R . .
C26 C 0.76709(12) 0.0718(4) 0.24160(19) 0.0452(9) Uani 1 1 d . . .
H26A H 0.7720 0.1610 0.2292 0.068 Uiso 1 1 calc R . .
H26B H 0.7738 0.0120 0.2084 0.068 Uiso 1 1 calc R . .
H26C H 0.7898 0.0535 0.2936 0.068 Uiso 1 1 calc R . .
N1 N 0.62881(10) -0.0900(2) 0.13195(15) 0.0352(6) Uani 1 1 d . . .
N2 N 0.71501(10) 0.0550(2) 0.23196(14) 0.0351(6) Uani 1 1 d . . .
O1 O 0.61185(7) 0.0965(2) 0.00520(11) 0.0335(5) Uani 1 1 d . . .
O2 O 0.70969(7) -0.00025(19) 0.08224(10) 0.0291(5) Uani 1 1 d . . .
O3 O 0.81034(7) 0.23369(19) -0.10340(11) 0.0294(5) Uani 1 1 d . . .
O4 O 0.88566(7) 0.3040(2) -0.14660(11) 0.0320(5) Uani 1 1 d . . .
Co1 Co 0.661344(15) 0.09100(4) 0.11563(2) 0.02622(13) Uani 1 1 d . . .

loop_
_atom_site_aniso_label
_atom_site_aniso_U_11
_atom_site_aniso_U_22
_atom_site_aniso_U_33
_atom_site_aniso_U_23
_atom_site_aniso_U_13
_atom_site_aniso_U_12
C1 0.043(2) 0.117(4) 0.038(2) 0.003(2) 0.0098(18) 0.029(2)
C2 0.043(2) 0.073(3) 0.0333(19) -0.0102(19) 0.0086(17) -0.008(2)
C3 0.060(2) 0.060(3) 0.033(2) 0.0048(18) 0.0093(18) 0.013(2)
C4 0.0314(18) 0.063(2) 0.0271(17) -0.0045(16) 0.0104(15) 0.0058(17)
C5 0.0319(17) 0.0409(18) 0.0245(15) -0.0053(14) 0.0140(13) -0.0044(14)
C6 0.0307(17) 0.0433(19) 0.0216(15) 0.0005(14) 0.0138(13) -0.0004(14)
C7 0.0331(17) 0.0263(15) 0.0258(15) -0.0004(12) 0.0177(14) -0.0047(13)
C8 0.0309(17) 0.0257(14) 0.0248(15) -0.0013(12) 0.0153(13) -0.0009(12)
C9 0.0258(15) 0.0244(15) 0.0198(14) -0.0017(11) 0.0077(12) -0.0006(12)
C10 0.0282(16) 0.0226(13) 0.0238(15) -0.0024(12) 0.0119(13) -0.0034(12)
C11 0.0369(18) 0.0357(17) 0.0376(18) 0.0040(14) 0.0222(15) 0.0057(14)
C12 0.050(2) 0.0347(17) 0.054(2) 0.0197(16) 0.0316(18) 0.0167(16)
C13 0.050(2) 0.0321(17) 0.0403(18) 0.0090(14) 0.0299(17) 0.0050(15)
C14 0.0280(16) 0.0249(14) 0.0239(15) -0.0042(12) 0.0119(13) -0.0028(12)
C15 0.0341(17) 0.0290(16) 0.0342(17) 0.0039(13) 0.0194(14) 0.0027(13)
C16 0.0353(18) 0.0321(16) 0.0279(16) -0.0004(13) 0.0178(14) 0.0021(14)
C17 0.056(2) 0.0430(19) 0.064(2) 0.0124(18) 0.047(2) 0.0105(18)
C21 0.049(2) 0.046(2) 0.094(3) -0.001(2) 0.040(2) -0.0111(19)
C22 0.070(3) 0.035(2) 0.061(2) -0.0051(18) 0.040(2) -0.0099(18)
C23 0.076(3) 0.041(2) 0.052(2) 0.0072(17) 0.044(2) -0.0030(18)
C24 0.070(3) 0.0373(19) 0.0348(19) 0.0092(16) 0.0204(18) 0.0026(18)
C25 0.063(2) 0.047(2) 0.0282(18) -0.0045(15) 0.0173(17) 0.0035(18)
C26 0.044(2) 0.048(2) 0.0383(19) -0.0013(16) 0.0120(17) 0.0057(17)
N1 0.0402(16) 0.0308(13) 0.0438(16) -0.0045(13) 0.0268(13) -0.0052(12)
N2 0.0484(17) 0.0322(14) 0.0277(14) 0.0018(11) 0.0189(13) 0.0030(12)
O1 0.0285(11) 0.0470(13) 0.0288(11) -0.0035(10) 0.0156(9) -0.0036(10)
O2 0.0350(12) 0.0314(11) 0.0269(11) 0.0052(9) 0.0190(10) 0.0017(9)
O3 0.0289(11) 0.0297(11) 0.0316(11) 0.0059(9) 0.0147(9) 0.0013(9)
O4 0.0375(12) 0.0331(12) 0.0347(12) 0.0047(10) 0.0242(10) 0.0009(10)
Co1 0.0319(2) 0.0277(2) 0.0246(2) 0.00138(18) 0.01733(17) -0.00082(19)

loop_
_atom_type_symbol
_atom_type_description
_atom_type_scat_dispersion_real
_atom_type_scat_dispersion_imag
_atom_type_scat_source
C C 0.0033 0.0016 'International Tables Vol C Tables 4.2.6.8 and 6.1.1.4'
H H 0.0000 0.0000 'International Tables Vol C Tables 4.2.6.8 and 6.1.1.4'
N N 0.0061 0.0033 'International Tables Vol C Tables 4.2.6.8 and 6.1.1.4'
O O 0.0106 0.0060 'International Tables Vol C Tables 4.2.6.8 and 6.1.1.4'
Co Co 0.3494 0.9721 'International Tables Vol C Tables 4.2.6.8 and 6.1.1.4'

loop_
_geom_angle_atom_site_label_1
_geom_angle_atom_site_label_2
_geom_angle_atom_site_label_3
_geom_angle
_geom_angle_site_symmetry_1
_geom_angle_site_symmetry_3
C4 C1 H1A 109.5 . .
C4 C1 H1B 109.5 . .
H1A C1 H1B 109.5 . .
C4 C1 H1C 109.5 . .
H1A C1 H1C 109.5 . .
H1B C1 H1C 109.5 . .
C4 C2 H2A 109.5 . .
C4 C2 H2B 109.5 . .
H2A C2 H2B 109.5 . .
C4 C2 H2C 109.5 . .
H2A C2 H2C 109.5 . .
H2B C2 H2C 109.5 . .
C4 C3 H3A 109.5 . .
C4 C3 H3B 109.5 . .
H3A C3 H3B 109.5 . .
C4 C3 H3C 109.5 . .
H3A C3 H3C 109.5 . .
H3B C3 H3C 109.5 . .
C1 C4 C2 109.7(3) . .
C1 C4 C5 109.8(3) . .
C2 C4 C5 108.2(3) . .
C1 C4 C3 108.6(3) . .
C2 C4 C3 110.5(3) . .
C5 C4 C3 110.1(3) . .
O1 C5 C6 124.1(3) . .
O1 C5 C4 116.9(3) . .
C6 C5 C4 119.0(3) . .
C7 C6 C5 126.0(3) . .
C7 C6 H6 117.0 . .
C5 C6 H6 117.0 . .
O2 C7 C6 125.2(3) . .
O2 C7 C8 115.4(3) . .
C6 C7 C8 119.3(2) . .
C13 C8 C9 118.3(3) . .
C13 C8 C7 120.2(3) . .
C9 C8 C7 121.4(3) . .
C10 C9 C8 121.9(3) . .
C10 C9 H9 119.0 . .
C8 C9 H9 119.0 . .
C9 C10 C11 118.7(3) . .
C9 C10 C14 118.0(2) . .
C11 C10 C14 123.3(3) . .
C10 C11 C12 120.1(3) . .
C10 C11 H11 120.0 . .
C12 C11 H11 120.0 . .
C13 C12 C11 120.5(3) . .
C13 C12 H12 119.7 . .
C11 C12 H12 119.7 . .
C12 C13 C8 120.5(3) . .
C12 C13 H13 119.8 . .
C8 C13 H13 119.8 . .
O3 C14 C15 124.5(3) . .
O3 C14 C10 115.1(2) . .
C15 C14 C10 120.4(3) . .
C14 C15 C16 124.4(3) . .
C14 C15 H15 117.8 . .
C16 C15 H15 117.8 . .
O4 C16 C15 124.6(3) . .
O4 C16 C17 115.1(3) . .
C15 C16 C17 120.4(3) . .
C19 C17 C19A 82.2(5) . .
C19 C17 C20 106.8(5) . .
C19A C17 C20 123.2(6) . .
C19 C17 C16 111.6(4) . .
C19A C17 C16 111.7(4) . .
C20 C17 C16 115.7(4) . .
C19 C17 C20A 124.0(6) . .
C19A C17 C20A 110.4(5) . .
C16 C17 C20A 112.8(4) . .
C19 C17 C18 108.2(5) . .
C20 C17 C18 110.1(5) . .
C16 C17 C18 104.3(4) . .
C20A C17 C18 92.1(5) . .
C19A C17 C18A 106.2(5) . .
C20 C17 C18A 92.0(5) . .
C16 C17 C18A 103.1(4) . .
C20A C17 C18A 112.2(5) . .
C18 C17 C18A 132.0(5) . .
C17 C18 H18A 109.5 . .
C17 C18 H18B 109.5 . .
C17 C18 H18C 109.5 . .
C17 C19 H19A 109.5 . .
C17 C19 H19B 109.5 . .
C17 C19 H19C 109.5 . .
C17 C20 H20A 109.5 . .
C17 C20 H20B 109.5 . .
C17 C20 H20C 109.5 . .
C17 C18A H18D 109.5 . .
C17 C18A H18E 109.5 . .
H18D C18A H18E 109.5 . .
C17 C18A H18F 109.5 . .
H18D C18A H18F 109.5 . .
H18E C18A H18F 109.5 . .
C17 C19A H19D 109.5 . .
C17 C19A H19E 109.5 . .
H19D C19A H19E 109.5 . .
C17 C19A H19F 109.5 . .
H19D C19A H19F 109.5 . .
H19E C19A H19F 109.5 . .
C17 C20A H20D 109.5 . .
C17 C20A H20E 109.5 . .
H20D C20A H20E 109.5 . .
C17 C20A H20F 109.5 . .
H20D C20A H20F 109.5 . .
H20E C20A H20F 109.5 . .
N1 C21 H21A 109.5 . .
N1 C21 H21B 109.5 . .
H21A C21 H21B 109.5 . .
N1 C21 H21C 109.5 . .
H21A C21 H21C 109.5 . .
H21B C21 H21C 109.5 . .
N1 C22 H22A 109.5 . .
N1 C22 H22B 109.5 . .
H22A C22 H22B 109.5 . .
N1 C22 H22C 109.5 . .
H22A C22 H22C 109.5 . .
H22B C22 H22C 109.5 . .
N1 C23 C24 111.4(3) . .
N1 C23 H23A 109.3 . .
C24 C23 H23A 109.3 . .
N1 C23 H23B 109.3 . .
C24 C23 H23B 109.3 . .
H23A C23 H23B 108.0 . .
N2 C24 C23 110.9(3) . .
N2 C24 H24A 109.5 . .
C23 C24 H24A 109.5 . .
N2 C24 H24B 109.5 . .
C23 C24 H24B 109.5 . .
H24A C24 H24B 108.0 . .
N2 C25 H25A 109.5 . .
N2 C25 H25B 109.5 . .
H25A C25 H25B 109.5 . .
N2 C25 H25C 109.5 . .
H25A C25 H25C 109.5 . .
H25B C25 H25C 109.5 . .
N2 C26 H26A 109.5 . .
N2 C26 H26B 109.5 . .
H26A C26 H26B 109.5 . .
N2 C26 H26C 109.5 . .
H26A C26 H26C 109.5 . .
H26B C26 H26C 109.5 . .
C21 N1 C22 108.1(3) . .
C21 N1 C23 109.5(3) . .
C22 N1 C23 110.6(3) . .
C21 N1 Co1 112.8(2) . .
C22 N1 Co1 110.94(19) . .
C23 N1 Co1 104.94(19) . .
C25 N2 C24 112.0(3) . .
C25 N2 C26 108.2(3) . .
C24 N2 C26 108.3(3) . .
C25 N2 Co1 112.2(2) . .
C24 N2 Co1 104.3(2) . .
C26 N2 Co1 111.77(18) . .
C5 O1 Co1 124.26(19) . .
C7 O2 Co1 122.04(18) . .
C14 O3 Co1 121.55(18) . 7_655
C16 O4 Co1 125.43(18) . 7_655
O2 Co1 O4 175.52(8) . 7_655
O2 Co1 O1 87.54(8) . .
O4 Co1 O1 91.62(8) 7_655 .
O2 Co1 O3 89.57(8) . 7_655
O4 Co1 O3 86.03(8) 7_655 7_655
O1 Co1 O3 89.79(8) . 7_655
O2 Co1 N1 93.73(9) . .
O4 Co1 N1 90.68(8) 7_655 .
O1 Co1 N1 90.96(9) . .
O3 Co1 N1 176.65(9) 7_655 .
O2 Co1 N2 87.68(9) . .
O4 Co1 N2 93.65(9) 7_655 .
O1 Co1 N2 171.80(9) . .
O3 Co1 N2 96.83(9) 7_655 .
N1 Co1 N2 82.71(10) . .

loop_
_geom_bond_atom_site_label_1
_geom_bond_atom_site_label_2
_geom_bond_distance
_geom_bond_site_symmetry_2
C1 C4 1.527(4) .
C1 H1A 0.9800 .
C1 H1B 0.9800 .
C1 H1C 0.9800 .
C2 C4 1.529(5) .
C2 H2A 0.9800 .
C2 H2B 0.9800 .
C2 H2C 0.9800 .
C3 C4 1.540(5) .
C3 H3A 0.9800 .
C3 H3B 0.9800 .
C3 H3C 0.9800 .
C4 C5 1.538(4) .
C5 O1 1.269(3) .
C5 C6 1.404(4) .
C6 C7 1.390(4) .
C6 H6 0.9500 .
C7 O2 1.289(3) .
C7 C8 1.494(4) .
C8 C13 1.392(4) .
C8 C9 1.396(4) .
C9 C10 1.388(4) .
C9 H9 0.9500 .
C10 C11 1.389(4) .
C10 C14 1.515(4) .
C11 C12 1.393(4) .
C11 H11 0.9500 .
C12 C13 1.379(4) .
C12 H12 0.9500 .
C13 H13 0.9500 .
C14 O3 1.270(3) .
C14 C15 1.402(4) .
C15 C16 1.408(4) .
C15 H15 0.9500 .
C16 O4 1.266(4) .
C16 C17 1.547(4) .
C17 C19 1.423(9) .
C17 C19A 1.446(9) .
C17 C20 1.505(10) .
C17 C20A 1.557(10) .
C17 C18 1.621(9) .
C17 C18A 1.647(9) .
C18 H18A 0.9800 .
C18 H18B 0.9800 .
C18 H18C 0.9800 .
C19 H19A 0.9800 .
C19 H19B 0.9800 .
C19 H19C 0.9800 .
C20 H20A 0.9800 .
C20 H20B 0.9800 .
C20 H20C 0.9800 .
C18A H18D 0.9800 .
C18A H18E 0.9800 .
C18A H18F 0.9800 .
C19A H19D 0.9800 .
C19A H19E 0.9800 .
C19A H19F 0.9800 .
C20A H20D 0.9800 .
C20A H20E 0.9800 .
C20A H20F 0.9800 .
C21 N1 1.462(4) .
C21 H21A 0.9800 .
C21 H21B 0.9800 .
C21 H21C 0.9800 .
C22 N1 1.472(4) .
C22 H22A 0.9800 .
C22 H22B 0.9800 .
C22 H22C 0.9800 .
C23 N1 1.484(4) .
C23 C24 1.493(5) .
C23 H23A 0.9900 .
C23 H23B 0.9900 .
C24 N2 1.475(4) .
C24 H24A 0.9900 .
C24 H24B 0.9900 .
C25 N2 1.469(4) .
C25 H25A 0.9800 .
C25 H25B 0.9800 .
C25 H25C 0.9800 .
C26 N2 1.486(4) .
C26 H26A 0.9800 .
C26 H26B 0.9800 .
C26 H26C 0.9800 .
N1 Co1 2.191(3) .
N2 Co1 2.207(3) .
O1 Co1 2.054(2) .
O2 Co1 2.0432(19) .
O3 Co1 2.054(2) 7_655
O4 Co1 2.052(2) 7_655
Co1 O4 2.052(2) 7_655
Co1 O3 2.054(2) 7_655

loop_
_geom_torsion_atom_site_label_1
_geom_torsion_atom_site_label_2
_geom_torsion_atom_site_label_3
_geom_torsion_atom_site_label_4
_geom_torsion
_geom_torsion_site_symmetry_4
C1 C4 C5 O1 8.1(4) .
C2 C4 C5 O1 -111.6(3) .
C3 C4 C5 O1 127.6(3) .
C1 C4 C5 C6 -173.8(3) .
C2 C4 C5 C6 66.6(4) .
C3 C4 C5 C6 -54.3(4) .
O1 C5 C6 C7 4.3(5) .
C4 C5 C6 C7 -173.8(3) .
C5 C6 C7 O2 -0.4(5) .
C5 C6 C7 C8 178.7(3) .
O2 C7 C8 C13 32.3(4) .
C6 C7 C8 C13 -146.9(3) .
O2 C7 C8 C9 -145.7(3) .
C6 C7 C8 C9 35.1(4) .
C13 C8 C9 C10 1.0(4) .
C7 C8 C9 C10 178.9(2) .
C8 C9 C10 C11 -0.8(4) .
C8 C9 C10 C14 -178.2(2) .
C9 C10 C11 C12 0.7(4) .
C14 C10 C11 C12 177.9(3) .
C10 C11 C12 C13 -0.6(5) .
C11 C12 C13 C8 0.7(5) .
C9 C8 C13 C12 -0.9(5) .
C7 C8 C13 C12 -178.9(3) .
C9 C10 C14 O3 4.8(4) .
C11 C10 C14 O3 -172.5(3) .
C9 C10 C14 C15 -173.7(3) .
C11 C10 C14 C15 9.0(4) .
O3 C14 C15 C16 5.6(5) .
C10 C14 C15 C16 -176.0(3) .
C14 C15 C16 O4 7.6(5) .
C14 C15 C16 C17 -172.7(3) .
O4 C16 C17 C19 56.9(5) .
C15 C16 C17 C19 -122.8(5) .
O4 C16 C17 C19A -33.1(6) .
C15 C16 C17 C19A 147.2(5) .
O4 C16 C17 C20 179.2(4) .
C15 C16 C17 C20 -0.4(6) .
O4 C16 C17 C20A -158.2(4) .
C15 C16 C17 C20A 22.1(5) .
O4 C16 C17 C18 -59.7(5) .
C15 C16 C17 C18 120.6(4) .
O4 C16 C17 C18A 80.5(4) .
C15 C16 C17 C18A -99.2(4) .
N1 C23 C24 N2 59.6(4) .
C24 C23 N1 C21 -161.5(3) .
C24 C23 N1 C22 79.5(3) .
C24 C23 N1 Co1 -40.2(3) .
C23 C24 N2 C25 78.4(3) .
C23 C24 N2 C26 -162.3(3) .
C23 C24 N2 Co1 -43.2(3) .
C6 C5 O1 Co1 18.3(4) .
C4 C5 O1 Co1 -163.6(2) .
C6 C7 O2 Co1 -24.9(4) .
C8 C7 O2 Co1 156.02(19) .
C15 C14 O3 Co1 -35.2(4) 7_655
C10 C14 O3 Co1 146.39(18) 7_655
C15 C16 O4 Co1 12.0(4) 7_655
C17 C16 O4 Co1 -167.6(2) 7_655
C7 O2 Co1 O1 33.1(2) .
C7 O2 Co1 O3 -56.7(2) 7_655
C7 O2 Co1 N1 123.9(2) .
C7 O2 Co1 N2 -153.5(2) .
C5 O1 Co1 O2 -30.6(2) .
C5 O1 Co1 O4 145.0(2) 7_655
C5 O1 Co1 O3 59.0(2) 7_655
C5 O1 Co1 N1 -124.3(2) .
C21 N1 Co1 O2 -141.3(2) .
C22 N1 Co1 O2 -19.9(2) .
C23 N1 Co1 O2 99.6(2) .
C21 N1 Co1 O4 37.9(2) 7_655
C22 N1 Co1 O4 159.4(2) 7_655
C23 N1 Co1 O4 -81.2(2) 7_655
C21 N1 Co1 O1 -53.7(2) .
C22 N1 Co1 O1 67.7(2) .
C23 N1 Co1 O1 -172.8(2) .
C21 N1 Co1 N2 131.5(2) .
C22 N1 Co1 N2 -107.0(2) .
C23 N1 Co1 N2 12.4(2) .
C25 N2 Co1 O2 160.6(2) .
C24 N2 Co1 O2 -78.0(2) .
C26 N2 Co1 O2 38.8(2) .
C25 N2 Co1 O4 -15.1(2) 7_655
C24 N2 Co1 O4 106.3(2) 7_655
C26 N2 Co1 O4 -136.9(2) 7_655
C25 N2 Co1 O3 71.4(2) 7_655
C24 N2 Co1 O3 -167.3(2) 7_655
C26 N2 Co1 O3 -50.5(2) 7_655
C25 N2 Co1 N1 -105.3(2) .
C24 N2 Co1 N1 16.1(2) .
C26 N2 Co1 N1 132.9(2) .
